data_4503093
loop_
_publ_author_name
'Cavero, Emma'
'Gim\'enez, Raquel'
'Uriel, Santiago'
'Beltr\'an, Eduardo'
'Serrano, Jos\'e Luis'
'Alkorta, Ibon'
'Elguero, Jos\'e'

_publ_section_title
;
 The Boat Conformation in Pyrazaboles. A Theoretical and Experimental
 Study&#x2020;
;
_journal_issue 3
_journal_name_full 'Crystal Growth &amp; Design'
_journal_page_first 838
_journal_paper_doi 10.1021/cg0702939
_journal_volume 8
_journal_year 2008
_chemical_formula_sum 'C6 H8 B2 I2 N4'
_chemical_formula_weight 411.58
_chemical_name_systematic 2,6-diiodopyrazabole
_space_group_IT_number 15
_symmetry_cell_setting monoclinic
_symmetry_Int_Tables_number 15
_symmetry_space_group_name_Hall '-C 2yc'
_symmetry_space_group_name_H-M 'C 1 2/c 1'
_atom_sites_solution_hydrogens geom
_atom_sites_solution_primary direct
_atom_sites_solution_secondary difmap
_audit_creation_method SHELXL-97
_cell_angle_alpha 90.00
_cell_angle_beta 117.810(10)
_cell_angle_gamma 90.00
_cell_formula_units_Z 4
_cell_length_a 23.493(3)
_cell_length_b 4.4270(10)
_cell_length_c 13.654(2)
_cell_measurement_temperature 295
_cell_volume 1256.0(4)
_computing_cell_refinement 'Siemens XSCANS'
_computing_data_collection 'Siemens XSCANS'
_computing_data_reduction 'Siemens XSCANS'
_computing_molecular_graphics 'Siemens SHELXTL'
_computing_publication_material 'Siemens SHELXTL'
_computing_structure_refinement 'Siemens SHELXTL'
_computing_structure_solution 'Siemens SHELXTL'
_diffrn_ambient_temperature 295
_diffrn_measured_fraction_theta_full 0.982
_diffrn_measured_fraction_theta_max 0.982
_diffrn_measurement_device_type 'Siemens P4'
_diffrn_measurement_method '2\q/\w scans'
_diffrn_radiation_monochromator graphite
_diffrn_radiation_probe x-ray
_diffrn_radiation_type MoK\a
_diffrn_radiation_wavelength 0.71073
_diffrn_reflns_av_R_equivalents 0.0785
_diffrn_reflns_av_sigmaI/netI 0.0388
_diffrn_reflns_limit_h_max 30
_diffrn_reflns_limit_h_min -18
_diffrn_reflns_limit_k_max 1
_diffrn_reflns_limit_k_min -5
_diffrn_reflns_limit_l_max 17
_diffrn_reflns_limit_l_min -17
_diffrn_reflns_number 1913
_diffrn_reflns_theta_full 27.49
_diffrn_reflns_theta_max 27.49
_diffrn_reflns_theta_min 3.01
_diffrn_source 'sealed tube'
_diffrn_standards_interval_count 97
_diffrn_standards_number 3
_exptl_absorpt_coefficient_mu 4.976
_exptl_absorpt_correction_T_max 0.432
_exptl_absorpt_correction_T_min 0.334
_exptl_absorpt_correction_type empirical
_exptl_absorpt_process_details
; 
 Siemens SADABS 
;
_exptl_crystal_colour Colorless
_exptl_crystal_density_diffrn 2.177
_exptl_crystal_density_method 'not measured'
_exptl_crystal_description 'Prism '
_exptl_crystal_F_000 752
_exptl_crystal_size_max 0.23
_exptl_crystal_size_mid 0.19
_exptl_crystal_size_min 0.16
_refine_diff_density_max 1.361
_refine_diff_density_min -0.991
_refine_diff_density_rms 0.191
_refine_ls_extinction_coef 0.0248(15)
_refine_ls_extinction_expression Fc^*^=kFc[1+0.001xFc^2^\l^3^/sin(2\q)]^-1/4^
_refine_ls_extinction_method SHELXL
_refine_ls_goodness_of_fit_ref 1.160
_refine_ls_hydrogen_treatment mixed
_refine_ls_matrix_type full
_refine_ls_number_parameters 81
_refine_ls_number_reflns 1423
_refine_ls_number_restraints 0
_refine_ls_restrained_S_all 1.160
_refine_ls_R_factor_all 0.0650
_refine_ls_R_factor_gt 0.0444
_refine_ls_shift/su_max 0.003
_refine_ls_shift/su_mean 0.000
_refine_ls_structure_factor_coef Fsqd
_refine_ls_weighting_details 'calc w=1/[\s^2^(Fo^2^)+(0.0593P)^2^+9.2890P] where P=(Fo^2^+2Fc^2^)/3'
_refine_ls_weighting_scheme calc
_refine_ls_wR_factor_gt 0.1128
_refine_ls_wR_factor_ref 0.1432
_reflns_number_gt 1073
_reflns_number_total 1423
_reflns_threshold_expression >2sigma(I)
_cod_data_source_file cg0702939-file003.cif
_cod_data_source_block compound_3
_cod_original_sg_symbol_H-M 'C 2/c'
_cod_database_code 4503093

loop_
_symmetry_equiv_pos_as_xyz
'x, y, z'
'-x, y, -z+1/2'
'x+1/2, y+1/2, z'
'-x+1/2, y+1/2, -z+1/2'
'-x, -y, -z'
'x, -y, z-1/2'
'-x+1/2, -y+1/2, -z'
'x+1/2, -y+1/2, z-1/2'

loop_
_atom_site_label
_atom_site_type_symbol
_atom_site_fract_x
_atom_site_fract_y
_atom_site_fract_z
_atom_site_U_iso_or_equiv
_atom_site_adp_type
_atom_site_occupancy
_atom_site_symmetry_multiplicity
_atom_site_calc_flag
I1 I 0.20598(2) -0.10333(12) 0.61492(4) 0.0710(4) Uani 1 1 d
N1 N 0.0687(3) 0.3002(14) 0.3107(4) 0.0529(12) Uani 1 1 d
N2 N 0.0338(3) 0.3048(13) 0.3682(4) 0.0519(12) Uani 1 1 d
C1 C 0.1298(4) 0.0959(14) 0.4770(6) 0.0559(16) Uani 1 1 d
C2 C 0.1258(4) 0.1769(18) 0.3753(6) 0.0574(16) Uani 1 1 d
H2 H 0.149(4) 0.149(16) 0.351(6) 0.04(2) Uiso 1 1 d
C3 C 0.0703(4) 0.1811(17) 0.4693(5) 0.0565(16) Uani 1 1 d
H3 H 0.046(5) 0.16(2) 0.508(9) 0.08(3) Uiso 1 1 d
B1 B -0.0376(5) 0.430(2) 0.3125(7) 0.061(2) Uani 1 1 d
HB1 H -0.065(4) 0.325(18) 0.356(6) 0.06(2) Uiso 1 1 d
HB2 H -0.036(4) 0.70(2) 0.310(7) 0.06(2) Uiso 1 1 d

loop_
_atom_site_aniso_label
_atom_site_aniso_U_11
_atom_site_aniso_U_22
_atom_site_aniso_U_33
_atom_site_aniso_U_23
_atom_site_aniso_U_13
_atom_site_aniso_U_12
I1 0.0615(4) 0.0636(5) 0.0541(4) 0.0001(2) -0.0014(3) 0.0024(2)
N1 0.060(3) 0.049(3) 0.041(3) -0.006(2) 0.017(2) -0.008(2)
N2 0.055(3) 0.047(3) 0.040(2) -0.007(2) 0.011(2) 0.000(2)
C1 0.055(3) 0.049(3) 0.043(3) -0.001(3) 0.006(3) -0.006(3)
C2 0.050(3) 0.056(4) 0.052(4) -0.006(3) 0.012(3) -0.008(3)
C3 0.061(4) 0.052(3) 0.039(3) -0.003(3) 0.010(3) -0.002(3)
B1 0.067(5) 0.059(5) 0.043(4) -0.002(3) 0.014(3) 0.010(4)

loop_
_atom_type_symbol
_atom_type_description
_atom_type_scat_dispersion_real
_atom_type_scat_dispersion_imag
_atom_type_scat_source
C C 0.0033 0.0016 'International Tables Vol C Tables 4.2.6.8 and 6.1.1.4'
H H 0.0000 0.0000 'International Tables Vol C Tables 4.2.6.8 and 6.1.1.4'
B B 0.0013 0.0007 'International Tables Vol C Tables 4.2.6.8 and 6.1.1.4'
N N 0.0061 0.0033 'International Tables Vol C Tables 4.2.6.8 and 6.1.1.4'
I I -0.4742 1.8119 'International Tables Vol C Tables 4.2.6.8 and 6.1.1.4'

loop_
_geom_angle_atom_site_label_1
_geom_angle_atom_site_label_2
_geom_angle_atom_site_label_3
_geom_angle
_geom_angle_site_symmetry_3
C2 N1 N2 108.3(6) .
C2 N1 B1 132.0(7) 2
N2 N1 B1 119.7(6) 2
C3 N2 N1 108.2(6) .
C3 N2 B1 131.0(7) .
N1 N2 B1 120.7(6) .
C2 C1 C3 104.8(6) .
C2 C1 I1 129.5(6) .
C3 C1 I1 125.7(6) .
N1 C2 C1 110.0(7) .
N2 C3 C1 108.6(7) .
N2 B1 N1 104.0(6) 2

loop_
_geom_bond_atom_site_label_1
_geom_bond_atom_site_label_2
_geom_bond_distance
_geom_bond_site_symmetry_2
I1 C1 2.094(7) .
N1 C2 1.331(9) .
N1 N2 1.374(8) .
N1 B1 1.596(10) 2
N2 C3 1.355(8) .
N2 B1 1.584(11) .
C1 C2 1.395(12) .
C1 C3 1.402(12) .
B1 N1 1.596(10) 2
